data_4502931
loop_
_publ_author_name
'Wan, Chong-Qing'
'Wang, Zi-Jia'
'Wang, Guo'
'Liu, Hao'
'Deng, Yu-Heng'
'Jin, Qiong-Hua'

_publ_section_title
;
 Conformation Restriction of Nonplanar Di-2-pyrimidyl Sulfide with
 Intramolecular N&#x00B7;&#x00B7;&#x00B7;C Interaction and Its
 Supramolecular Silver(I) Complexes
;
_journal_issue 1
_journal_name_full 'Crystal Growth &amp; Design'
_journal_page_first 376
_journal_paper_doi 10.1021/cg201184x
_journal_volume 12
_journal_year 2012
_chemical_formula_sum 'C8 H6 Ag N5 O3 S'
_chemical_formula_weight 360.11
_chemical_name_systematic
; 
 ? 
;
_space_group_IT_number 19
_symmetry_cell_setting orthorhombic
_symmetry_space_group_name_Hall 'P 2ac 2ab'
_symmetry_space_group_name_H-M 'P 21 21 21'
_atom_sites_solution_hydrogens geom
_atom_sites_solution_primary direct
_atom_sites_solution_secondary difmap
_audit_creation_method SHELXL-97
_cell_angle_alpha 90.00
_cell_angle_beta 90.00
_cell_angle_gamma 90.00
_cell_formula_units_Z 4
_cell_length_a 6.4342(2)
_cell_length_b 7.9231(3)
_cell_length_c 21.6589(8)
_cell_measurement_temperature 296(2)
_cell_volume 1104.14(7)
_computing_cell_refinement 'Bruker Smart ApexII'
_computing_data_collection 'Bruker Smart ApexII detector'
_computing_data_reduction 'Bruker Sanit'
_computing_molecular_graphics 'Bruker SHELXTL'
_computing_publication_material 'Bruker SHELXTL'
_computing_structure_refinement 'SHELXL-97 (Sheldrick, 1997)'
_computing_structure_solution 'SHELXS-97 (Sheldrick, 1990)'
_diffrn_ambient_temperature 296(2)
_diffrn_measured_fraction_theta_full 0.997
_diffrn_measured_fraction_theta_max 0.997
_diffrn_radiation_monochromator graphite
_diffrn_radiation_source 'fine-focus sealed tube'
_diffrn_radiation_type MoK\a
_diffrn_radiation_wavelength 0.71073
_diffrn_reflns_av_R_equivalents 0.0259
_diffrn_reflns_av_sigmaI/netI 0.0233
_diffrn_reflns_limit_h_max 8
_diffrn_reflns_limit_h_min -8
_diffrn_reflns_limit_k_max 10
_diffrn_reflns_limit_k_min -10
_diffrn_reflns_limit_l_max 20
_diffrn_reflns_limit_l_min -28
_diffrn_reflns_number 13483
_diffrn_reflns_theta_full 27.89
_diffrn_reflns_theta_max 27.89
_diffrn_reflns_theta_min 1.88
_exptl_absorpt_coefficient_mu 2.023
_exptl_absorpt_correction_T_max 1.000000
_exptl_absorpt_correction_T_min 0.572510
_exptl_absorpt_correction_type multi-scan
_exptl_absorpt_process_details SADABS
_exptl_crystal_colour colorless
_exptl_crystal_density_diffrn 2.166
_exptl_crystal_density_method 'not measured'
_exptl_crystal_description block
_exptl_crystal_F_000 704
_exptl_crystal_size_max 0.44
_exptl_crystal_size_mid 0.32
_exptl_crystal_size_min 0.30
_refine_diff_density_max 0.269
_refine_diff_density_min -0.898
_refine_diff_density_rms 0.106
_refine_ls_abs_structure_details 'Flack H D (1983), Acta Cryst. A39, 876-881'
_refine_ls_abs_structure_Flack 0.00(3)
_refine_ls_extinction_method none
_refine_ls_goodness_of_fit_ref 1.053
_refine_ls_hydrogen_treatment constr
_refine_ls_matrix_type full
_refine_ls_number_parameters 163
_refine_ls_number_reflns 2634
_refine_ls_number_restraints 0
_refine_ls_restrained_S_all 1.053
_refine_ls_R_factor_all 0.0236
_refine_ls_R_factor_gt 0.0217
_refine_ls_shift/su_max 0.001
_refine_ls_shift/su_mean 0.000
_refine_ls_structure_factor_coef Fsqd
_refine_ls_weighting_details 'calc w=1/[\s^2^(Fo^2^)+(0.0275P)^2^+0.2097P] where P=(Fo^2^+2Fc^2^)/3'
_refine_ls_weighting_scheme calc
_refine_ls_wR_factor_gt 0.0512
_refine_ls_wR_factor_ref 0.0521
_reflns_number_gt 2492
_reflns_number_total 2634
_reflns_threshold_expression >2sigma(I)
_cod_data_source_file cg201184x_si_001.cif
_cod_data_source_block complex4
_cod_original_cell_volume 1104.15(7)
_cod_original_sg_symbol_H-M P2(1)2(1)2(1)
_cod_database_code 4502931

loop_
_symmetry_equiv_pos_as_xyz
'x, y, z'
'-x+1/2, -y, z+1/2'
'-x, y+1/2, -z+1/2'
'x+1/2, -y+1/2, -z'

loop_
_atom_site_label
_atom_site_type_symbol
_atom_site_fract_x
_atom_site_fract_y
_atom_site_fract_z
_atom_site_U_iso_or_equiv
_atom_site_adp_type
_atom_site_occupancy
_atom_site_symmetry_multiplicity
_atom_site_calc_flag
_atom_site_refinement_flags
Ag1 Ag 0.48405(3) 0.31933(2) 0.403294(9) 0.04096(7) Uani 1 1 d .
S1 S 0.47505(10) 0.19574(7) 0.54600(2) 0.03150(12) Uani 1 1 d .
N1 N 0.6708(3) 0.1241(3) 0.65116(10) 0.0363(5) Uani 1 1 d .
N2 N 0.3043(3) 0.0958(3) 0.65086(10) 0.0377(5) Uani 1 1 d .
N3 N 0.5164(3) 0.4834(2) 0.49289(8) 0.0299(4) Uani 1 1 d .
N4 N 0.5283(3) 0.4933(2) 0.60319(9) 0.0359(4) Uani 1 1 d .
C1 C 0.6739(4) 0.0694(5) 0.70983(13) 0.0484(7) Uani 1 1 d .
H1A H 0.8004 0.0627 0.7305 0.058 Uiso 1 1 calc R
C2 C 0.4961(5) 0.0231(4) 0.74011(11) 0.0469(6) Uani 1 1 d .
H2A H 0.5003 -0.0165 0.7805 0.056 Uiso 1 1 calc R
C3 C 0.3133(4) 0.0372(5) 0.70917(13) 0.0500(8) Uani 1 1 d .
H3A H 0.1909 0.0053 0.7288 0.060 Uiso 1 1 calc R
C4 C 0.4846(4) 0.1357(2) 0.62546(10) 0.0267(4) Uani 1 1 d .
C5 C 0.5104(4) 0.4152(2) 0.54946(9) 0.0265(4) Uani 1 1 d .
C6 C 0.5589(5) 0.6610(3) 0.59924(14) 0.0494(6) Uani 1 1 d .
H6A H 0.5716 0.7234 0.6354 0.059 Uiso 1 1 calc R
C7 C 0.5719(5) 0.7422(3) 0.54407(15) 0.0503(7) Uani 1 1 d .
H7A H 0.5960 0.8579 0.5424 0.060 Uiso 1 1 calc R
C8 C 0.5488(4) 0.6506(3) 0.49107(13) 0.0417(6) Uani 1 1 d .
H8A H 0.5556 0.7050 0.4531 0.050 Uiso 1 1 calc R
N5 N 0.5327(4) -0.0326(3) 0.35763(10) 0.0428(5) Uani 1 1 d .
O1 O 0.5296(3) 0.0122(2) 0.41307(8) 0.0492(5) Uani 1 1 d .
O2 O 0.5189(4) 0.0765(3) 0.31640(8) 0.0555(5) Uani 1 1 d .
O3 O 0.5498(5) -0.1845(3) 0.34404(11) 0.0773(8) Uani 1 1 d .

loop_
_atom_site_aniso_label
_atom_site_aniso_U_11
_atom_site_aniso_U_22
_atom_site_aniso_U_33
_atom_site_aniso_U_23
_atom_site_aniso_U_13
_atom_site_aniso_U_12
Ag1 0.03652(9) 0.05274(12) 0.03362(11) -0.00181(8) -0.00091(9) 0.00157(10)
S1 0.0460(3) 0.0285(2) 0.0200(2) 0.0025(2) -0.0026(2) -0.0063(3)
N1 0.0312(10) 0.0528(15) 0.0248(11) 0.0065(10) -0.0036(8) -0.0027(9)
N2 0.0327(10) 0.0493(14) 0.0310(12) 0.0071(10) 0.0032(8) 0.0022(9)
N3 0.0324(9) 0.0317(9) 0.0257(9) 0.0053(7) 0.0030(8) 0.0027(9)
N4 0.0429(10) 0.0367(10) 0.0281(10) -0.0062(8) -0.0007(10) 0.0000(9)
C1 0.0416(14) 0.074(2) 0.0299(15) 0.0105(16) -0.0082(11) 0.0022(13)
C2 0.0535(15) 0.0629(16) 0.0245(11) 0.0138(11) 0.0031(13) 0.0043(17)
C3 0.0423(14) 0.075(2) 0.0326(16) 0.0181(16) 0.0112(11) -0.0033(14)
C4 0.0325(10) 0.0267(9) 0.0209(9) 0.0011(8) 0.0004(10) -0.0007(9)
C5 0.0243(9) 0.0275(9) 0.0277(10) 0.0012(8) 0.0015(9) 0.0012(9)
C6 0.0598(14) 0.0382(14) 0.0501(17) -0.0136(13) 0.0012(14) -0.0017(12)
C7 0.0639(18) 0.0252(11) 0.0618(18) -0.0015(13) 0.0103(15) 0.0001(11)
C8 0.0464(13) 0.0332(12) 0.0456(15) 0.0116(11) 0.0092(12) 0.0054(11)
N5 0.0470(12) 0.0450(12) 0.0364(11) -0.0066(10) 0.0029(10) -0.0034(10)
O1 0.0659(13) 0.0555(11) 0.0263(9) -0.0062(7) 0.0021(10) -0.0011(10)
O2 0.0732(14) 0.0585(12) 0.0347(10) 0.0041(9) -0.0001(11) 0.0047(13)
O3 0.126(2) 0.0450(12) 0.0605(14) -0.0156(10) 0.0090(15) 0.0042(17)

loop_
_atom_type_symbol
_atom_type_description
_atom_type_scat_dispersion_real
_atom_type_scat_dispersion_imag
_atom_type_scat_source
C C 0.0033 0.0016 'International Tables Vol C Tables 4.2.6.8 and 6.1.1.4'
H H 0.0000 0.0000 'International Tables Vol C Tables 4.2.6.8 and 6.1.1.4'
N N 0.0061 0.0033 'International Tables Vol C Tables 4.2.6.8 and 6.1.1.4'
O O 0.0106 0.0060 'International Tables Vol C Tables 4.2.6.8 and 6.1.1.4'
S S 0.1246 0.1234 'International Tables Vol C Tables 4.2.6.8 and 6.1.1.4'
Ag Ag -0.8971 1.1015 'International Tables Vol C Tables 4.2.6.8 and 6.1.1.4'

loop_
_geom_angle_atom_site_label_1
_geom_angle_atom_site_label_2
_geom_angle_atom_site_label_3
_geom_angle
_geom_angle_site_symmetry_1
_geom_angle_site_symmetry_3
N3 Ag1 N1 112.41(7) . 4_456
N3 Ag1 O1 117.80(6) . .
N1 Ag1 O1 109.28(7) 4_456 .
N3 Ag1 N2 99.70(7) . 4_556
N1 Ag1 N2 114.91(7) 4_456 4_556
O1 Ag1 N2 102.19(7) . 4_556
C5 S1 C4 102.61(10) . .
C4 N1 C1 115.7(2) . .
C4 N1 Ag1 123.04(15) . 4_556
C1 N1 Ag1 121.17(17) . 4_556
C4 N2 C3 115.8(2) . .
C4 N2 Ag1 118.07(16) . 4_456
C3 N2 Ag1 125.21(18) . 4_456
C5 N3 C8 115.4(2) . .
C5 N3 Ag1 122.08(14) . .
C8 N3 Ag1 122.47(16) . .
C5 N4 C6 114.7(2) . .
N1 C1 C2 121.8(2) . .
N1 C1 H1A 119.1 . .
C2 C1 H1A 119.1 . .
C3 C2 C1 117.7(2) . .
C3 C2 H2A 121.1 . .
C1 C2 H2A 121.1 . .
N2 C3 C2 121.9(2) . .
N2 C3 H3A 119.1 . .
C2 C3 H3A 119.1 . .
N2 C4 N1 127.0(2) . .
N2 C4 S1 115.73(18) . .
N1 C4 S1 117.04(17) . .
N4 C5 N3 127.87(19) . .
N4 C5 S1 120.79(15) . .
N3 C5 S1 111.34(15) . .
N4 C6 C7 122.1(3) . .
N4 C6 H6A 118.9 . .
C7 C6 H6A 118.9 . .
C6 C7 C8 118.7(2) . .
C6 C7 H7A 120.7 . .
C8 C7 H7A 120.7 . .
N3 C8 C7 121.1(2) . .
N3 C8 H8A 119.4 . .
C7 C8 H8A 119.4 . .
O3 N5 O2 120.5(2) . .
O3 N5 O1 120.2(2) . .
O2 N5 O1 119.3(2) . .
N5 O1 Ag1 101.52(14) . .

loop_
_geom_bond_atom_site_label_1
_geom_bond_atom_site_label_2
_geom_bond_distance
_geom_bond_site_symmetry_2
Ag1 N3 2.3449(18) .
Ag1 N1 2.378(2) 4_456
Ag1 O1 2.460(2) .
Ag1 N2 2.464(2) 4_556
S1 C5 1.756(2) .
S1 C4 1.787(2) .
N1 C4 1.324(3) .
N1 C1 1.343(3) .
N1 Ag1 2.378(2) 4_556
N2 C4 1.322(3) .
N2 C3 1.347(4) .
N2 Ag1 2.464(2) 4_456
N3 C5 1.339(3) .
N3 C8 1.342(3) .
N4 C5 1.323(3) .
N4 C6 1.347(3) .
C1 C2 1.368(4) .
C1 H1A 0.9300 .
C2 C3 1.358(4) .
C2 H2A 0.9300 .
C3 H3A 0.9300 .
C6 C7 1.360(4) .
C6 H6A 0.9300 .
C7 C8 1.366(4) .
C7 H7A 0.9300 .
C8 H8A 0.9300 .
N5 O3 1.244(3) .
N5 O2 1.246(3) .
N5 O1 1.252(2) .

loop_
_geom_torsion_atom_site_label_1
_geom_torsion_atom_site_label_2
_geom_torsion_atom_site_label_3
_geom_torsion_atom_site_label_4
_geom_torsion
_geom_torsion_site_symmetry_1
N1 Ag1 N3 C5 112.75(18) 4_456
O1 Ag1 N3 C5 -15.7(2) .
N2 Ag1 N3 C5 -125.06(18) 4_556
N1 Ag1 N3 C8 -69.4(2) 4_456
O1 Ag1 N3 C8 162.16(18) .
N2 Ag1 N3 C8 52.7(2) 4_556
C4 N1 C1 C2 2.2(5) .
Ag1 N1 C1 C2 -174.6(2) 4_556
N1 C1 C2 C3 -1.2(5) .
C4 N2 C3 C2 1.2(5) .
Ag1 N2 C3 C2 -167.2(2) 4_456
C1 C2 C3 N2 -0.6(5) .
C3 N2 C4 N1 -0.1(4) .
Ag1 N2 C4 N1 169.26(18) 4_456
C3 N2 C4 S1 174.7(2) .
Ag1 N2 C4 S1 -16.0(2) 4_456
C1 N1 C4 N2 -1.6(4) .
Ag1 N1 C4 N2 175.10(19) 4_556
C1 N1 C4 S1 -176.3(2) .
Ag1 N1 C4 S1 0.4(2) 4_556
C5 S1 C4 N2 105.68(19) .
C5 S1 C4 N1 -79.0(2) .
C6 N4 C5 N3 -1.0(4) .
C6 N4 C5 S1 178.7(2) .
C8 N3 C5 N4 1.5(4) .
Ag1 N3 C5 N4 179.46(19) .
C8 N3 C5 S1 -178.26(18) .
Ag1 N3 C5 S1 -0.3(2) .
C4 S1 C5 N4 -2.4(3) .
C4 S1 C5 N3 177.43(17) .
C5 N4 C6 C7 -0.5(4) .
N4 C6 C7 C8 1.3(5) .
C5 N3 C8 C7 -0.5(4) .
Ag1 N3 C8 C7 -178.4(2) .
C6 C7 C8 N3 -0.8(4) .
O3 N5 O1 Ag1 -178.5(2) .
O2 N5 O1 Ag1 1.6(3) .
N3 Ag1 O1 N5 -170.99(16) .
N1 Ag1 O1 N5 59.15(19) 4_456
N2 Ag1 O1 N5 -63.00(18) 4_556
